data_1502476
loop_
_publ_author_name
'Tylleman, Beno\^it'
'Vande Velde, Christophe M. L.'
'Balandier, Jean-Yves'
'Stas, Sara'
'Sergeyev, Sergey'
'Geerts, Yves Henri'

_publ_section_title
;
 Synthesis of isomerically pure anti-anthradithiophene derivatives.
;
_journal_issue 19
_journal_name_full 'Organic letters'
_journal_page_first 5208
_journal_page_last 5211
_journal_paper_doi 10.1021/ol202089t
_journal_volume 13
_journal_year 2011
_chemical_formula_moiety 'C30 H40 Br2 O2 S2'
_chemical_formula_sum 'C30 H40 Br2 O2 S2'
_chemical_formula_weight 656.56
_chemical_melting_point 385.5(5)
_chemical_name_systematic
;
2,2'-[(2,5-dimethoxy-1,4-phenylene)bis(methylene)]bis(3-bromo-5-hexylthiophene) 
;
_space_group_IT_number 2
_symmetry_cell_setting triclinic
_symmetry_space_group_name_Hall '-P 1'
_symmetry_space_group_name_H-M 'P -1'
_atom_sites_solution_hydrogens geom
_atom_sites_solution_primary direct
_atom_sites_solution_secondary difmap
_audit_creation_method SHELXL-97
_cell_angle_alpha 96.790(10)
_cell_angle_beta 94.000(10)
_cell_angle_gamma 92.000(10)
_cell_formula_units_Z 1
_cell_length_a 4.665(2)
_cell_length_b 7.757(4)
_cell_length_c 20.266(8)
_cell_measurement_reflns_used 187
_cell_measurement_temperature 100(2)
_cell_measurement_theta_max 26.29
_cell_measurement_theta_min 5.27
_cell_volume 725.7(6)
_computing_cell_refinement 'APEXII software (Bruker, 2008)'
_computing_data_collection 'APEXII software (Bruker, 2008)'
_computing_data_reduction 'APEXII software (Bruker, 2008)'
_computing_molecular_graphics 'ORTEPIII for Windows (Farrugia, 1997)'
_computing_publication_material 'PLATON (Spek, 2009), WinGX (Farrugia, 1999)'
_computing_structure_refinement 'SHELXL-97 (Sheldrick, 2008)'
_computing_structure_solution 'SHELXS-97 (Sheldrick, 2008)'
_diffrn_ambient_temperature 100(2)
_diffrn_measured_fraction_theta_full 0.984
_diffrn_measured_fraction_theta_max 0.923
_diffrn_measurement_device_type 'Bruker Smart 1000'
_diffrn_measurement_method '\w scans'
_diffrn_radiation_monochromator graphite
_diffrn_radiation_source 'fine-focus sealed tube'
_diffrn_radiation_type MoK\a
_diffrn_radiation_wavelength 0.71073
_diffrn_reflns_av_R_equivalents 0.0502
_diffrn_reflns_av_sigmaI/netI 0.0780
_diffrn_reflns_limit_h_max 6
_diffrn_reflns_limit_h_min -6
_diffrn_reflns_limit_k_max 11
_diffrn_reflns_limit_k_min -11
_diffrn_reflns_limit_l_max 29
_diffrn_reflns_limit_l_min -28
_diffrn_reflns_number 8729
_diffrn_reflns_theta_full 27.50
_diffrn_reflns_theta_max 30.89
_diffrn_reflns_theta_min 1.01
_exptl_absorpt_coefficient_mu 2.962
_exptl_absorpt_correction_T_max 0.7461
_exptl_absorpt_correction_T_min 0.4777
_exptl_absorpt_correction_type multi-scan
_exptl_absorpt_process_details 'SADABS 2008/1 (Bruker, 2008)'
_exptl_crystal_colour colourless
_exptl_crystal_density_diffrn 1.502
_exptl_crystal_density_method 'not measured'
_exptl_crystal_description plate
_exptl_crystal_F_000 338
_exptl_crystal_size_max 0.55
_exptl_crystal_size_mid 0.30
_exptl_crystal_size_min 0.07
_refine_diff_density_max 4.046
_refine_diff_density_min -2.127
_refine_diff_density_rms 0.237
_refine_ls_extinction_method none
_refine_ls_goodness_of_fit_ref 1.295
_refine_ls_hydrogen_treatment constr
_refine_ls_matrix_type full
_refine_ls_number_parameters 165
_refine_ls_number_reflns 4234
_refine_ls_number_restraints 18
_refine_ls_restrained_S_all 1.295
_refine_ls_R_factor_all 0.1122
_refine_ls_R_factor_gt 0.0926
_refine_ls_shift/su_max 0.000
_refine_ls_shift/su_mean 0.000
_refine_ls_structure_factor_coef Fsqd
_refine_ls_weighting_details 'calc w=1/[\s^2^(Fo^2^)+(0.0523P)^2^+10.3080P] where P=(Fo^2^+2Fc^2^)/3'
_refine_ls_weighting_scheme calc
_refine_ls_wR_factor_gt 0.2385
_refine_ls_wR_factor_ref 0.2471
_reflns_number_gt 3334
_reflns_number_total 4234
_reflns_threshold_expression >2sigma(I)
_cod_data_source_file ol202089t_si_002.cif
_cod_data_source_block 9a
_cod_depositor_comments
;
The following automatic conversions were performed:

'_chemical_melting_point' value '385-386K' was changed to '385.5(5)'
- the average value was taken and precision was estimated.

Automatic conversion script
Id: cif_fix_values 1715 2011-07-08 13:25:40Z adriana 
;
_cod_original_cell_volume 725.8(6)
_cod_original_sg_symbol_Hall -P1
_cod_original_sg_symbol_H-M P-1
_cod_database_code 1502476

loop_
_symmetry_equiv_pos_as_xyz
'x, y, z'
'-x, -y, -z'

loop_
_atom_site_label
_atom_site_type_symbol
_atom_site_fract_x
_atom_site_fract_y
_atom_site_fract_z
_atom_site_U_iso_or_equiv
_atom_site_adp_type
_atom_site_occupancy
_atom_site_symmetry_multiplicity
_atom_site_calc_flag
_atom_site_refinement_flags
C31 C 1.0033(17) 0.4241(10) 0.2050(4) 0.0208(15) Uani 1 1 d .
H31A H 1.1715 0.3654 0.1900 0.025 Uiso 1 1 calc R
H31B H 1.0681 0.5349 0.2297 0.025 Uiso 1 1 calc R
C32 C 1.055(2) 0.7352(10) 0.1159(4) 0.0245(16) Uani 1 1 d .
H32A H 0.8851 0.7989 0.1263 0.029 Uiso 1 1 calc R
H32B H 1.1806 0.7418 0.1563 0.029 Uiso 1 1 calc R
C33 C 1.207(2) 0.8206(10) 0.0645(4) 0.0253(16) Uani 1 1 d U
H33A H 1.0838 0.8102 0.0235 0.030 Uiso 1 1 calc R
H33B H 1.3803 0.7595 0.0553 0.030 Uiso 1 1 calc R
C41 C 1.287(2) 1.0109(12) 0.0861(5) 0.034(2) Uani 1 1 d .
H41A H 1.1152 1.0740 0.0918 0.051 Uiso 1 1 calc R
H41B H 1.3929 1.0566 0.0526 0.051 Uiso 1 1 calc R
H41C H 1.4033 1.0227 0.1275 0.051 Uiso 1 1 calc R
Br10 Br 0.56438(19) -0.15253(9) 0.29820(4) 0.0217(2) Uani 1 1 d .
S4 S 0.6811(4) 0.4105(2) 0.31655(10) 0.0169(4) Uani 1 1 d .
O2 O 0.8106(12) 0.2044(7) 0.5023(3) 0.0192(11) Uani 1 1 d .
C4 C 0.6577(15) 0.3530(8) 0.5024(4) 0.0148(13) Uani 1 1 d .
C8 C 0.3872(15) 0.2044(9) 0.3974(4) 0.0154(13) Uani 1 1 d .
H8A H 0.4256 0.0977 0.4164 0.023 Uiso 1 1 calc R
H8B H 0.1850 0.2001 0.3821 0.023 Uiso 1 1 calc R
C10 C 0.6570(16) 0.0861(9) 0.2949(4) 0.0167(13) Uani 1 1 d U
C6 C 0.2902(15) 0.5054(9) 0.4492(4) 0.0160(13) Uani 1 1 d .
H6 H 0.1478 0.5097 0.4150 0.019 Uiso 1 1 calc R
C18 C 1.0035(16) 0.1940(9) 0.5590(4) 0.0191(14) Uani 1 1 d .
H18A H 1.1497 0.2854 0.5621 0.029 Uiso 1 1 calc R
H18B H 1.0915 0.0835 0.5547 0.029 Uiso 1 1 calc R
H18C H 0.8998 0.2059 0.5984 0.029 Uiso 1 1 calc R
C11 C 0.8229(17) 0.1391(10) 0.2451(4) 0.0202(15) Uani 1 1 d .
H11 H 0.9011 0.0633 0.2128 0.024 Uiso 1 1 calc R
C5 C 0.4482(15) 0.3571(9) 0.4511(4) 0.0151(13) Uani 1 1 d .
C9 C 0.5636(16) 0.2137(9) 0.3389(4) 0.0150(13) Uani 1 1 d U
C21 C 0.8548(16) 0.3166(9) 0.2501(4) 0.0174(14) Uani 1 1 d .
C24 C 0.9643(19) 0.5455(11) 0.0933(4) 0.0244(16) Uani 1 1 d .
H24A H 1.1343 0.4822 0.0828 0.029 Uiso 1 1 calc R
H24B H 0.8396 0.5393 0.0526 0.029 Uiso 1 1 calc R
C27 C 0.8082(18) 0.4560(11) 0.1444(4) 0.0235(16) Uani 1 1 d .
H27A H 0.7238 0.3455 0.1231 0.028 Uiso 1 1 calc R
H27B H 0.6528 0.5272 0.1593 0.028 Uiso 1 1 calc R

loop_
_atom_site_aniso_label
_atom_site_aniso_U_11
_atom_site_aniso_U_22
_atom_site_aniso_U_33
_atom_site_aniso_U_23
_atom_site_aniso_U_13
_atom_site_aniso_U_12
C31 0.019(4) 0.020(3) 0.024(4) 0.004(3) 0.001(3) -0.007(3)
C32 0.032(4) 0.017(3) 0.024(4) 0.003(3) 0.000(3) -0.004(3)
C33 0.035(4) 0.010(3) 0.031(3) 0.003(2) 0.001(3) 0.001(3)
C41 0.042(6) 0.024(4) 0.037(5) 0.007(4) 0.006(4) -0.003(4)
Br10 0.0270(4) 0.0077(3) 0.0296(4) 0.0001(2) 0.0015(3) -0.0001(2)
S4 0.0164(8) 0.0080(7) 0.0258(10) 0.0012(6) 0.0001(7) -0.0009(6)
O2 0.015(3) 0.011(2) 0.030(3) 0.000(2) -0.004(2) 0.0036(19)
C4 0.013(3) 0.008(3) 0.023(4) 0.002(2) 0.002(3) 0.001(2)
C8 0.012(3) 0.011(3) 0.022(4) -0.001(2) -0.002(3) -0.001(2)
C10 0.019(3) 0.010(2) 0.021(3) 0.001(2) 0.000(2) 0.002(2)
C6 0.013(3) 0.012(3) 0.023(4) 0.001(2) -0.001(3) 0.000(2)
C18 0.017(3) 0.011(3) 0.028(4) 0.001(3) -0.003(3) 0.004(2)
C11 0.022(4) 0.018(3) 0.019(4) -0.001(3) -0.001(3) 0.004(3)
C5 0.011(3) 0.013(3) 0.020(4) -0.001(2) 0.002(2) -0.001(2)
C9 0.016(3) 0.008(2) 0.020(3) 0.002(2) -0.001(2) 0.000(2)
C21 0.013(3) 0.015(3) 0.024(4) 0.001(3) 0.000(3) 0.001(2)
C24 0.026(4) 0.021(4) 0.026(4) 0.002(3) 0.000(3) -0.004(3)
C27 0.021(4) 0.021(4) 0.028(4) 0.005(3) -0.001(3) -0.003(3)

loop_
_atom_type_symbol
_atom_type_description
_atom_type_scat_dispersion_real
_atom_type_scat_dispersion_imag
_atom_type_scat_source
C C 0.0033 0.0016 'International Tables Vol C Tables 4.2.6.8 and 6.1.1.4'
H H 0.0000 0.0000 'International Tables Vol C Tables 4.2.6.8 and 6.1.1.4'
Br Br -0.2901 2.4595 'International Tables Vol C Tables 4.2.6.8 and 6.1.1.4'
S S 0.1246 0.1234 'International Tables Vol C Tables 4.2.6.8 and 6.1.1.4'
O O 0.0106 0.0060 'International Tables Vol C Tables 4.2.6.8 and 6.1.1.4'

loop_
_geom_angle_atom_site_label_1
_geom_angle_atom_site_label_2
_geom_angle_atom_site_label_3
_geom_angle
_geom_angle_site_symmetry_1
_geom_angle_site_symmetry_3
C21 C31 C27 112.3(6) . .
C21 C31 H31A 109.1 . .
C27 C31 H31A 109.1 . .
C21 C31 H31B 109.1 . .
C27 C31 H31B 109.1 . .
H31A C31 H31B 107.9 . .
C33 C32 C24 113.2(7) . .
C33 C32 H32A 108.9 . .
C24 C32 H32A 108.9 . .
C33 C32 H32B 108.9 . .
C24 C32 H32B 108.9 . .
H32A C32 H32B 107.7 . .
C32 C33 C41 113.2(7) . .
C32 C33 H33A 108.9 . .
C41 C33 H33A 108.9 . .
C32 C33 H33B 108.9 . .
C41 C33 H33B 108.9 . .
H33A C33 H33B 107.8 . .
C33 C41 H41A 109.5 . .
C33 C41 H41B 109.5 . .
H41A C41 H41B 109.5 . .
C33 C41 H41C 109.5 . .
H41A C41 H41C 109.5 . .
H41B C41 H41C 109.5 . .
C21 S4 C9 93.8(4) . .
C4 O2 C18 116.5(6) . .
O2 C4 C5 117.0(6) . .
O2 C4 C6 122.6(6) . 2_666
C5 C4 C6 120.4(6) . 2_666
C9 C8 C5 113.0(6) . .
C9 C8 H8A 109.0 . .
C5 C8 H8A 109.0 . .
C9 C8 H8B 109.0 . .
C5 C8 H8B 109.0 . .
H8A C8 H8B 107.8 . .
C9 C10 C11 116.6(7) . .
C9 C10 Br10 122.5(6) . .
C11 C10 Br10 120.8(5) . .
C4 C6 C5 120.8(7) 2_666 .
C4 C6 H6 119.6 2_666 .
C5 C6 H6 119.6 . .
O2 C18 H18A 109.5 . .
O2 C18 H18B 109.5 . .
H18A C18 H18B 109.5 . .
O2 C18 H18C 109.5 . .
H18A C18 H18C 109.5 . .
H18B C18 H18C 109.5 . .
C21 C11 C10 111.4(7) . .
C21 C11 H11 124.3 . .
C10 C11 H11 124.3 . .
C4 C5 C6 118.7(6) . .
C4 C5 C8 121.5(6) . .
C6 C5 C8 119.7(6) . .
C10 C9 C8 130.8(6) . .
C10 C9 S4 107.9(6) . .
C8 C9 S4 121.3(5) . .
C11 C21 C31 128.0(7) . .
C11 C21 S4 110.3(6) . .
C31 C21 S4 121.7(6) . .
C32 C24 C27 114.3(7) . .
C32 C24 H24A 108.7 . .
C27 C24 H24A 108.7 . .
C32 C24 H24B 108.7 . .
C27 C24 H24B 108.7 . .
H24A C24 H24B 107.6 . .
C24 C27 C31 113.4(7) . .
C24 C27 H27A 108.9 . .
C31 C27 H27A 108.9 . .
C24 C27 H27B 108.9 . .
C31 C27 H27B 108.9 . .
H27A C27 H27B 107.7 . .

loop_
_geom_bond_atom_site_label_1
_geom_bond_atom_site_label_2
_geom_bond_distance
_geom_bond_site_symmetry_2
C31 C21 1.496(10) .
C31 C27 1.525(11) .
C31 H31A 0.9700 .
C31 H31B 0.9700 .
C32 C33 1.503(12) .
C32 C24 1.524(11) .
C32 H32A 0.9700 .
C32 H32B 0.9700 .
C33 C41 1.515(12) .
C33 H33A 0.9700 .
C33 H33B 0.9700 .
C41 H41A 0.9600 .
C41 H41B 0.9600 .
C41 H41C 0.9600 .
Br10 C10 1.896(7) .
S4 C21 1.721(8) .
S4 C9 1.724(7) .
O2 C4 1.376(8) .
O2 C18 1.421(9) .
C4 C5 1.381(10) .
C4 C6 1.386(10) 2_666
C8 C9 1.496(10) .
C8 C5 1.516(9) .
C8 H8A 0.9700 .
C8 H8B 0.9700 .
C10 C9 1.357(10) .
C10 C11 1.405(11) .
C6 C4 1.386(10) 2_666
C6 C5 1.390(9) .
C6 H6 0.9300 .
C18 H18A 0.9600 .
C18 H18B 0.9600 .
C18 H18C 0.9600 .
C11 C21 1.371(10) .
C11 H11 0.9300 .
C24 C27 1.525(12) .
C24 H24A 0.9700 .
C24 H24B 0.9700 .
C27 H27A 0.9700 .
C27 H27B 0.9700 .

loop_
_geom_torsion_atom_site_label_1
_geom_torsion_atom_site_label_2
_geom_torsion_atom_site_label_3
_geom_torsion_atom_site_label_4
_geom_torsion
_geom_torsion_site_symmetry_1
_geom_torsion_site_symmetry_4
C24 C32 C33 C41 177.9(8) . .
C18 O2 C4 C5 -173.4(7) . .
C18 O2 C4 C6 7.3(10) . 2_666
C9 C10 C11 C21 -1.1(10) . .
Br10 C10 C11 C21 177.5(5) . .
O2 C4 C5 C6 -179.6(6) . .
C6 C4 C5 C6 -0.3(12) 2_666 .
O2 C4 C5 C8 0.5(10) . .
C6 C4 C5 C8 179.9(7) 2_666 .
C4 C6 C5 C4 0.3(12) 2_666 .
C4 C6 C5 C8 -179.8(7) 2_666 .
C9 C8 C5 C4 -90.1(8) . .
C9 C8 C5 C6 90.1(8) . .
C11 C10 C9 C8 -179.6(7) . .
Br10 C10 C9 C8 1.8(12) . .
C11 C10 C9 S4 1.2(9) . .
Br10 C10 C9 S4 -177.4(4) . .
C5 C8 C9 C10 152.0(8) . .
C5 C8 C9 S4 -28.8(8) . .
C21 S4 C9 C10 -0.7(6) . .
C21 S4 C9 C8 179.9(6) . .
C10 C11 C21 C31 -176.9(7) . .
C10 C11 C21 S4 0.5(8) . .
C27 C31 C21 C11 84.3(10) . .
C27 C31 C21 S4 -92.7(8) . .
C9 S4 C21 C11 0.1(6) . .
C9 S4 C21 C31 177.7(6) . .
C33 C32 C24 C27 -179.8(7) . .
C32 C24 C27 C31 -70.4(10) . .
C21 C31 C27 C24 -172.8(7) . .
